data_4108223
loop_
_publ_author_name
'Rajshekhar Ghosh'
'Thomas J. Emge'
'Karsten Krogh-Jespersen'
'Alan S. Goldman'

_publ_contact_author_address
; 
 Department of Chemistry and Chemical Biology
 Rutgers, The State University of New Jersey
 610 Taylor Road
 Piscataway, New Jersey  08854-8087  U.S.A. 
;
_publ_contact_author_email alan.goldman@rutgers.edu
_publ_contact_author_name 'Alan S. Goldman'
_publ_section_title
;
 Combined Experimental and Computational Studies on Carbon-Carbon
 Reductive Elimination from Bis(hydrocarbyl) Complexes of (PCP)Ir
;
_journal_name_full 'Journal of the American Chemical Society'
_journal_page_first 11317
_journal_page_last 11327
_journal_paper_doi 10.1021/ja800434r
_journal_volume 130
_journal_year 2008
_chemical_formula_sum 'C39 H53 Ir O P2'
_chemical_formula_weight 791.95
_chemical_name_systematic
; 
 ? 
;
_space_group_IT_number 14
_symmetry_cell_setting monoclinic
_symmetry_space_group_name_Hall '-P 2yn'
_symmetry_space_group_name_H-M 'P 1 21/n 1'
_atom_sites_solution_hydrogens geom
_atom_sites_solution_primary direct
_atom_sites_solution_secondary difmap
_audit_creation_method SHELXL-97
_cell_angle_alpha 90.00
_cell_angle_beta 96.002(2)
_cell_angle_gamma 90.00
_cell_formula_units_Z 4
_cell_length_a 9.4658(10)
_cell_length_b 24.540(3)
_cell_length_c 15.3058(16)
_cell_measurement_reflns_used 4380
_cell_measurement_temperature 100(2)
_cell_measurement_theta_max 26.22
_cell_measurement_theta_min 2.32
_cell_volume 3535.9(7)
_computing_cell_refinement 'Bruker SMART'
_computing_data_collection 'Bruker SMART'
_computing_data_reduction 'Bruker SAINT'
_computing_molecular_graphics 'Bruker SHELXTL'
_computing_publication_material 'Bruker SHELXTL'
_computing_structure_refinement 'SHELXL-97 (Sheldrick, 1997)'
_computing_structure_solution 'SHELXS-97 (Sheldrick, 1990)'
_diffrn_ambient_temperature 100(2)
_diffrn_measured_fraction_theta_full 0.996
_diffrn_measured_fraction_theta_max 0.996
_diffrn_measurement_device_type 'CCD area detector'
_diffrn_measurement_method 'phi and omega scans'
_diffrn_radiation_monochromator graphite
_diffrn_radiation_source 'fine-focus sealed tube'
_diffrn_radiation_type MoK\a
_diffrn_radiation_wavelength 0.71073
_diffrn_reflns_av_R_equivalents 0.0925
_diffrn_reflns_av_sigmaI/netI 0.1055
_diffrn_reflns_limit_h_max 11
_diffrn_reflns_limit_h_min -11
_diffrn_reflns_limit_k_max 30
_diffrn_reflns_limit_k_min -26
_diffrn_reflns_limit_l_max 19
_diffrn_reflns_limit_l_min -19
_diffrn_reflns_number 22726
_diffrn_reflns_theta_full 26.45
_diffrn_reflns_theta_max 26.45
_diffrn_reflns_theta_min 2.13
_diffrn_standards_decay_% 0
_diffrn_standards_interval_time 0
_diffrn_standards_number 0
_exptl_absorpt_coefficient_mu 3.895
_exptl_absorpt_correction_T_max 0.9999
_exptl_absorpt_correction_T_min 0.7695
_exptl_absorpt_correction_type multi-scan
_exptl_absorpt_process_details 'Bruker SAINT (SADABS)'
_exptl_crystal_colour colourless
_exptl_crystal_density_diffrn 1.488
_exptl_crystal_description plate
_exptl_crystal_F_000 1608
_exptl_crystal_size_max 0.08
_exptl_crystal_size_mid 0.06
_exptl_crystal_size_min 0.005
_refine_diff_density_max 1.225
_refine_diff_density_min -0.667
_refine_diff_density_rms 0.163
_refine_ls_extinction_method none
_refine_ls_goodness_of_fit_ref 1.001
_refine_ls_hydrogen_treatment constr
_refine_ls_matrix_type full
_refine_ls_number_parameters 400
_refine_ls_number_reflns 7252
_refine_ls_number_restraints 0
_refine_ls_restrained_S_all 1.001
_refine_ls_R_factor_all 0.0922
_refine_ls_R_factor_gt 0.0477
_refine_ls_shift/su_max 0.000
_refine_ls_shift/su_mean 0.000
_refine_ls_structure_factor_coef Fsqd
_refine_ls_weighting_details 'calc w=1/[\s^2^(Fo^2^)+(0.0200P)^2^+0.0000P] where P=(Fo^2^+2Fc^2^)/3'
_refine_ls_weighting_scheme calc
_refine_ls_wR_factor_gt 0.0704
_refine_ls_wR_factor_ref 0.0798
_reflns_number_gt 4846
_reflns_number_total 7252
_reflns_threshold_expression >2sigma(I)
_cod_data_source_file ja800434r-file011.cif
_cod_data_source_block irccpp
_cod_original_cell_volume 3535.9(6)
_cod_database_code 4108223

loop_
_symmetry_equiv_pos_as_xyz
'x, y, z'
'-x+1/2, y+1/2, -z+1/2'
'-x, -y, -z'
'x-1/2, -y-1/2, z-1/2'

loop_
_atom_site_label
_atom_site_type_symbol
_atom_site_fract_x
_atom_site_fract_y
_atom_site_fract_z
_atom_site_U_iso_or_equiv
_atom_site_adp_type
_atom_site_occupancy
_atom_site_symmetry_multiplicity
_atom_site_calc_flag
_atom_site_refinement_flags
Ir1 Ir -0.02303(3) 0.100515(11) 0.287535(15) 0.01667(7) Uani 1 1 d .
P1 P -0.20220(18) 0.08462(7) 0.16746(10) 0.0200(4) Uani 1 1 d .
P2 P 0.11095(19) 0.14277(7) 0.40897(10) 0.0204(4) Uani 1 1 d .
C1 C -0.1377(7) 0.1736(3) 0.2917(4) 0.0190(16) Uani 1 1 d .
C2 C -0.2769(7) 0.1760(3) 0.2557(4) 0.0204(15) Uani 1 1 d .
C3 C -0.3566(7) 0.2230(3) 0.2621(4) 0.0276(18) Uani 1 1 d .
H3 H -0.4528 0.2244 0.2372 0.033 Uiso 1 1 calc R
C4 C -0.2938(8) 0.2679(3) 0.3053(4) 0.0283(17) Uani 1 1 d .
H4 H -0.3478 0.3003 0.3094 0.034 Uiso 1 1 calc R
C5 C -0.1564(8) 0.2666(3) 0.3421(4) 0.0277(17) Uani 1 1 d .
H5 H -0.1157 0.2979 0.3715 0.033 Uiso 1 1 calc R
C6 C -0.0748(7) 0.2194(3) 0.3368(4) 0.0214(16) Uani 1 1 d .
C7 C -0.3441(7) 0.1251(3) 0.2119(4) 0.0255(17) Uani 1 1 d .
H7A H -0.4173 0.1355 0.1639 0.031 Uiso 1 1 calc R
H7B H -0.3902 0.1032 0.2553 0.031 Uiso 1 1 calc R
C8 C 0.0732(7) 0.2149(3) 0.3818(4) 0.0230(16) Uani 1 1 d .
H8A H 0.0824 0.2371 0.4361 0.028 Uiso 1 1 calc R
H8B H 0.1421 0.2287 0.3426 0.028 Uiso 1 1 calc R
C9 C -0.2709(7) 0.0115(3) 0.1532(4) 0.0256(17) Uani 1 1 d .
C10 C -0.4291(7) 0.0074(3) 0.1225(4) 0.0343(19) Uani 1 1 d .
H10A H -0.4568 -0.0310 0.1174 0.051 Uiso 1 1 calc R
H10B H -0.4486 0.0252 0.0652 0.051 Uiso 1 1 calc R
H10C H -0.4836 0.0255 0.1653 0.051 Uiso 1 1 calc R
C11 C -0.1831(8) -0.0184(3) 0.0895(4) 0.0354(19) Uani 1 1 d .
H11A H -0.0818 -0.0142 0.1090 0.053 Uiso 1 1 calc R
H11B H -0.2035 -0.0029 0.0305 0.053 Uiso 1 1 calc R
H11C H -0.2078 -0.0572 0.0881 0.053 Uiso 1 1 calc R
C12 C -0.2494(7) -0.0193(3) 0.2397(4) 0.0290(18) Uani 1 1 d .
H12A H -0.3036 -0.0015 0.2828 0.043 Uiso 1 1 calc R
H12B H -0.1483 -0.0194 0.2614 0.043 Uiso 1 1 calc R
H12C H -0.2824 -0.0570 0.2306 0.043 Uiso 1 1 calc R
C13 C -0.2008(7) 0.1157(3) 0.0537(4) 0.0233(17) Uani 1 1 d .
C14 C -0.3314(6) 0.0999(3) -0.0087(4) 0.0294(16) Uani 1 1 d .
H14A H -0.4178 0.1079 0.0190 0.044 Uiso 1 1 calc R
H14B H -0.3278 0.0608 -0.0218 0.044 Uiso 1 1 calc R
H14C H -0.3321 0.1207 -0.0634 0.044 Uiso 1 1 calc R
C15 C -0.0676(7) 0.1010(3) 0.0095(4) 0.0330(17) Uani 1 1 d .
H15A H -0.0476 0.0620 0.0174 0.049 Uiso 1 1 calc R
H15B H 0.0134 0.1222 0.0363 0.049 Uiso 1 1 calc R
H15C H -0.0836 0.1093 -0.0533 0.049 Uiso 1 1 calc R
C16 C -0.2057(7) 0.1779(3) 0.0620(4) 0.0315(18) Uani 1 1 d .
H16A H -0.1890 0.1946 0.0058 0.047 Uiso 1 1 calc R
H16B H -0.1321 0.1899 0.1078 0.047 Uiso 1 1 calc R
H16C H -0.2992 0.1890 0.0778 0.047 Uiso 1 1 calc R
C17 C 0.0330(7) 0.1346(3) 0.5188(4) 0.0229(16) Uani 1 1 d .
C18 C 0.1180(7) 0.1643(3) 0.5943(4) 0.0325(19) Uani 1 1 d .
H18A H 0.1257 0.2030 0.5793 0.049 Uiso 1 1 calc R
H18B H 0.2133 0.1484 0.6044 0.049 Uiso 1 1 calc R
H18C H 0.0698 0.1608 0.6476 0.049 Uiso 1 1 calc R
C19 C 0.0318(8) 0.0730(3) 0.5421(4) 0.0316(19) Uani 1 1 d .
H19A H -0.0546 0.0645 0.5695 0.047 Uiso 1 1 calc R
H19B H 0.1153 0.0644 0.5831 0.047 Uiso 1 1 calc R
H19C H 0.0339 0.0514 0.4885 0.047 Uiso 1 1 calc R
C20 C -0.1159(7) 0.1588(3) 0.5116(4) 0.0262(17) Uani 1 1 d .
H20A H -0.1603 0.1506 0.5652 0.039 Uiso 1 1 calc R
H20B H -0.1731 0.1431 0.4608 0.039 Uiso 1 1 calc R
H20C H -0.1101 0.1984 0.5044 0.039 Uiso 1 1 calc R
C21 C 0.3093(7) 0.1352(3) 0.4305(4) 0.0273(17) Uani 1 1 d .
C22 C 0.3826(7) 0.1852(3) 0.4752(4) 0.0329(18) Uani 1 1 d .
H22A H 0.3439 0.1921 0.5311 0.049 Uiso 1 1 calc R
H22B H 0.3658 0.2171 0.4369 0.049 Uiso 1 1 calc R
H22C H 0.4850 0.1784 0.4861 0.049 Uiso 1 1 calc R
C23 C 0.3476(7) 0.0833(3) 0.4833(4) 0.0333(19) Uani 1 1 d .
H23A H 0.4491 0.0757 0.4827 0.050 Uiso 1 1 calc R
H23B H 0.2920 0.0527 0.4570 0.050 Uiso 1 1 calc R
H23C H 0.3263 0.0885 0.5441 0.050 Uiso 1 1 calc R
C24 C 0.3730(7) 0.1282(3) 0.3430(4) 0.034(2) Uani 1 1 d .
H24A H 0.3415 0.1583 0.3035 0.051 Uiso 1 1 calc R
H24B H 0.3412 0.0935 0.3160 0.051 Uiso 1 1 calc R
H24C H 0.4769 0.1285 0.3536 0.051 Uiso 1 1 calc R
C25 C 0.0902(7) 0.0291(3) 0.2854(4) 0.0209(16) Uani 1 1 d .
C26 C 0.1518(7) -0.0141(3) 0.2824(4) 0.0235(16) Uani 1 1 d .
C27 C 0.2265(7) -0.0652(3) 0.2749(4) 0.0229(16) Uani 1 1 d .
C28 C 0.1527(8) -0.1116(3) 0.2444(4) 0.0294(19) Uani 1 1 d .
H28 H 0.0530 -0.1100 0.2286 0.035 Uiso 1 1 calc R
C29 C 0.2247(8) -0.1603(3) 0.2370(4) 0.0328(19) Uani 1 1 d .
H29 H 0.1740 -0.1918 0.2156 0.039 Uiso 1 1 calc R
C30 C 0.3675(9) -0.1634(3) 0.2602(4) 0.0333(19) Uani 1 1 d .
H30 H 0.4159 -0.1971 0.2557 0.040 Uiso 1 1 calc R
C31 C 0.4405(8) -0.1179(3) 0.2901(5) 0.038(2) Uani 1 1 d .
H31 H 0.5404 -0.1197 0.3048 0.046 Uiso 1 1 calc R
C32 C 0.3703(8) -0.0697(3) 0.2988(5) 0.0368(19) Uani 1 1 d .
H32 H 0.4218 -0.0388 0.3219 0.044 Uiso 1 1 calc R
C33 C 0.1137(6) 0.1342(3) 0.1984(4) 0.0196(15) Uani 1 1 d .
C34 C 0.1190(7) 0.1895(3) 0.1768(4) 0.0235(16) Uani 1 1 d .
H34 H 0.0580 0.2137 0.2036 0.028 Uiso 1 1 calc R
C35 C 0.2072(7) 0.2115(3) 0.1192(4) 0.0279(17) Uani 1 1 d .
H35 H 0.2070 0.2496 0.1081 0.034 Uiso 1 1 calc R
C36 C 0.2956(7) 0.1773(3) 0.0779(4) 0.0285(18) Uani 1 1 d .
H36 H 0.3575 0.1914 0.0384 0.034 Uiso 1 1 calc R
C37 C 0.2918(7) 0.1224(3) 0.0951(4) 0.0237(16) Uani 1 1 d .
H37 H 0.3502 0.0984 0.0661 0.028 Uiso 1 1 calc R
C38 C 0.2041(6) 0.1014(3) 0.1542(3) 0.0217(14) Uani 1 1 d .
H38 H 0.2056 0.0632 0.1651 0.026 Uiso 1 1 calc R
C39 C -0.1485(7) 0.0693(3) 0.3624(4) 0.0230(16) Uani 1 1 d .
O1 O -0.2299(5) 0.05187(19) 0.4064(3) 0.0311(12) Uani 1 1 d .

loop_
_atom_site_aniso_label
_atom_site_aniso_U_11
_atom_site_aniso_U_22
_atom_site_aniso_U_33
_atom_site_aniso_U_23
_atom_site_aniso_U_13
_atom_site_aniso_U_12
Ir1 0.02146(13) 0.01517(13) 0.01398(10) -0.00076(14) 0.00462(8) -0.00004(16)
P1 0.0236(10) 0.0200(11) 0.0170(8) -0.0009(7) 0.0043(7) 0.0002(8)
P2 0.0284(11) 0.0182(11) 0.0151(8) -0.0010(7) 0.0041(7) -0.0027(8)
C1 0.021(4) 0.023(4) 0.014(3) 0.002(3) 0.005(3) 0.004(3)
C2 0.020(4) 0.022(4) 0.020(3) 0.002(3) 0.008(3) 0.005(3)
C3 0.025(4) 0.036(5) 0.022(4) 0.007(3) 0.006(3) 0.008(4)
C4 0.040(5) 0.015(4) 0.031(4) 0.001(3) 0.011(3) 0.009(4)
C5 0.042(5) 0.024(5) 0.018(3) 0.000(3) 0.006(3) 0.001(4)
C6 0.032(4) 0.020(4) 0.014(3) -0.003(3) 0.006(3) -0.001(3)
C7 0.023(4) 0.031(5) 0.024(4) -0.002(3) 0.009(3) 0.000(3)
C8 0.032(4) 0.016(4) 0.021(3) -0.006(3) 0.005(3) -0.006(3)
C9 0.033(4) 0.020(4) 0.023(4) -0.006(3) 0.006(3) -0.003(3)
C10 0.040(5) 0.032(5) 0.031(4) -0.003(3) 0.001(3) -0.009(4)
C11 0.043(5) 0.029(5) 0.034(4) -0.008(4) 0.003(4) -0.002(4)
C12 0.031(4) 0.027(5) 0.029(4) -0.009(3) 0.003(3) -0.012(3)
C13 0.025(4) 0.028(5) 0.017(3) 0.005(3) 0.005(3) -0.002(3)
C14 0.024(4) 0.041(5) 0.022(3) 0.005(4) 0.001(3) 0.002(4)
C15 0.034(4) 0.050(5) 0.015(3) -0.004(4) 0.000(3) 0.008(4)
C16 0.036(5) 0.037(5) 0.021(4) 0.010(3) 0.003(3) 0.005(4)
C17 0.034(4) 0.024(4) 0.011(3) 0.002(3) 0.005(3) 0.001(3)
C18 0.048(5) 0.033(5) 0.018(3) -0.005(3) 0.005(3) -0.003(4)
C19 0.053(5) 0.027(5) 0.016(3) 0.003(3) 0.005(3) -0.003(4)
C20 0.038(5) 0.024(4) 0.018(3) 0.000(3) 0.010(3) 0.001(3)
C21 0.034(4) 0.026(5) 0.021(4) 0.002(3) 0.000(3) -0.008(4)
C22 0.038(5) 0.033(5) 0.028(4) -0.002(3) 0.004(3) -0.002(4)
C23 0.031(4) 0.034(5) 0.033(4) 0.000(3) -0.003(3) 0.005(3)
C24 0.023(4) 0.050(6) 0.029(4) -0.002(4) 0.008(3) 0.001(4)
C25 0.030(4) 0.021(4) 0.012(3) 0.003(3) 0.004(3) -0.006(3)
C26 0.027(4) 0.022(5) 0.022(3) -0.001(3) 0.007(3) -0.006(3)
C27 0.028(4) 0.025(5) 0.016(3) 0.005(3) 0.007(3) 0.005(3)
C28 0.035(4) 0.032(6) 0.022(3) 0.003(3) 0.006(3) 0.002(4)
C29 0.051(6) 0.021(5) 0.027(4) -0.005(3) 0.006(4) -0.006(4)
C30 0.054(6) 0.011(4) 0.036(4) 0.004(3) 0.011(4) 0.010(4)
C31 0.029(5) 0.036(5) 0.048(5) -0.002(4) -0.007(4) 0.010(4)
C32 0.035(5) 0.031(5) 0.043(5) -0.001(4) -0.002(4) 0.004(4)
C33 0.017(4) 0.031(5) 0.010(3) -0.002(3) -0.001(3) -0.004(3)
C34 0.024(4) 0.024(4) 0.023(3) 0.000(3) 0.004(3) -0.007(3)
C35 0.037(5) 0.018(4) 0.029(4) 0.009(3) 0.004(3) -0.004(3)
C36 0.022(4) 0.037(5) 0.028(4) 0.009(3) 0.013(3) 0.001(4)
C37 0.023(4) 0.029(5) 0.018(3) -0.004(3) 0.000(3) 0.001(3)
C38 0.020(3) 0.023(4) 0.021(3) 0.002(3) -0.001(2) 0.004(4)
C39 0.030(4) 0.018(4) 0.020(3) -0.005(3) 0.000(3) 0.008(3)
O1 0.034(3) 0.034(3) 0.028(3) -0.005(2) 0.013(2) -0.012(2)

loop_
_atom_type_symbol
_atom_type_description
_atom_type_scat_dispersion_real
_atom_type_scat_dispersion_imag
_atom_type_scat_source
C C 0.0033 0.0016 'International Tables Vol C Tables 4.2.6.8 and 6.1.1.4'
H H 0.0000 0.0000 'International Tables Vol C Tables 4.2.6.8 and 6.1.1.4'
O O 0.0106 0.0060 'International Tables Vol C Tables 4.2.6.8 and 6.1.1.4'
P P 0.1023 0.0942 'International Tables Vol C Tables 4.2.6.8 and 6.1.1.4'
Ir Ir -1.4442 7.9887 'International Tables Vol C Tables 4.2.6.8 and 6.1.1.4'

loop_
_geom_angle_atom_site_label_1
_geom_angle_atom_site_label_2
_geom_angle_atom_site_label_3
_geom_angle
C39 Ir1 C25 91.5(3)
C39 Ir1 C1 88.2(3)
C25 Ir1 C1 179.1(2)
C39 Ir1 C33 177.6(3)
C25 Ir1 C33 88.2(2)
C1 Ir1 C33 92.2(2)
C39 Ir1 P2 91.19(19)
C25 Ir1 P2 98.51(18)
C1 Ir1 P2 80.71(18)
C33 Ir1 P2 91.23(16)
C39 Ir1 P1 87.68(19)
C25 Ir1 P1 100.20(18)
C1 Ir1 P1 80.58(18)
C33 Ir1 P1 90.03(16)
P2 Ir1 P1 161.28(6)
C7 P1 C13 101.3(3)
C7 P1 C9 107.0(3)
C13 P1 C9 107.9(3)
C7 P1 Ir1 96.5(2)
C13 P1 Ir1 124.3(2)
C9 P1 Ir1 116.4(2)
C8 P2 C21 107.5(3)
C8 P2 C17 102.5(3)
C21 P2 C17 107.7(3)
C8 P2 Ir1 99.6(2)
C21 P2 Ir1 122.4(2)
C17 P2 Ir1 114.7(2)
C2 C1 C6 119.9(6)
C2 C1 Ir1 120.0(5)
C6 C1 Ir1 120.0(5)
C1 C2 C3 120.8(6)
C1 C2 C7 118.7(6)
C3 C2 C7 120.5(6)
C2 C3 C4 119.1(6)
C5 C4 C3 121.4(7)
C4 C5 C6 120.3(7)
C5 C6 C1 118.6(6)
C5 C6 C8 122.0(6)
C1 C6 C8 119.3(6)
C2 C7 P1 108.4(4)
C6 C8 P2 108.9(4)
C12 C9 C10 105.9(5)
C12 C9 C11 106.5(6)
C10 C9 C11 110.7(6)
C12 C9 P1 110.8(4)
C10 C9 P1 114.0(5)
C11 C9 P1 108.7(5)
C14 C13 C16 106.0(6)
C14 C13 C15 108.1(5)
C16 C13 C15 107.7(6)
C14 C13 P1 112.8(4)
C16 C13 P1 108.7(4)
C15 C13 P1 113.1(4)
C20 C17 C18 106.2(5)
C20 C17 C19 111.6(6)
C18 C17 C19 108.0(5)
C20 C17 P2 109.5(4)
C18 C17 P2 113.2(5)
C19 C17 P2 108.5(4)
C23 C21 C22 111.0(5)
C23 C21 C24 106.0(6)
C22 C21 C24 106.1(5)
C23 C21 P2 110.6(5)
C22 C21 P2 113.3(5)
C24 C21 P2 109.5(4)
C26 C25 Ir1 177.2(6)
C25 C26 C27 177.5(6)
C32 C27 C28 118.2(7)
C32 C27 C26 121.6(7)
C28 C27 C26 120.2(6)
C29 C28 C27 119.9(7)
C30 C29 C28 120.7(7)
C29 C30 C31 119.5(7)
C30 C31 C32 120.3(7)
C31 C32 C27 121.2(7)
C34 C33 C38 113.9(6)
C34 C33 Ir1 124.3(5)
C38 C33 Ir1 121.8(5)
C35 C34 C33 124.5(6)
C36 C35 C34 119.2(7)
C37 C36 C35 118.5(6)
C36 C37 C38 121.3(6)
C37 C38 C33 122.5(7)
O1 C39 Ir1 176.9(6)

loop_
_geom_bond_atom_site_label_1
_geom_bond_atom_site_label_2
_geom_bond_distance
Ir1 C39 1.896(7)
Ir1 C25 2.056(7)
Ir1 C1 2.102(6)
Ir1 C33 2.142(6)
Ir1 P2 2.3760(17)
Ir1 P1 2.3988(17)
P1 C7 1.856(6)
P1 C13 1.902(6)
P1 C9 1.914(7)
P2 C8 1.845(7)
P2 C21 1.881(7)
P2 C17 1.916(6)
C1 C2 1.375(8)
C1 C6 1.417(9)
C2 C3 1.388(9)
C2 C7 1.525(9)
C3 C4 1.388(9)
C4 C5 1.363(9)
C5 C6 1.399(9)
C6 C8 1.499(9)
C9 C12 1.519(9)
C9 C10 1.525(9)
C9 C11 1.533(9)
C13 C14 1.532(8)
C13 C16 1.532(9)
C13 C15 1.536(8)
C17 C20 1.524(9)
C17 C18 1.523(9)
C17 C19 1.552(9)
C21 C23 1.530(9)
C21 C22 1.536(9)
C21 C24 1.535(8)
C25 C26 1.214(9)
C26 C27 1.450(9)
C27 C32 1.376(9)
C27 C28 1.391(9)
C28 C29 1.384(9)
C29 C30 1.363(9)
C30 C31 1.367(9)
C31 C32 1.370(9)
C33 C34 1.399(9)
C33 C38 1.399(8)
C34 C35 1.386(8)
C35 C36 1.383(9)
C36 C37 1.373(9)
C37 C38 1.390(8)
C39 O1 1.157(7)

loop_
_geom_torsion_atom_site_label_1
_geom_torsion_atom_site_label_2
_geom_torsion_atom_site_label_3
_geom_torsion_atom_site_label_4
_geom_torsion
C39 Ir1 P1 C7 58.1(3)
C25 Ir1 P1 C7 149.2(3)
C1 Ir1 P1 C7 -30.4(3)
C33 Ir1 P1 C7 -122.6(3)
P2 Ir1 P1 C7 -28.7(3)
C39 Ir1 P1 C13 166.5(3)
C25 Ir1 P1 C13 -102.4(3)
C1 Ir1 P1 C13 78.0(3)
C33 Ir1 P1 C13 -14.2(3)
P2 Ir1 P1 C13 79.7(3)
C39 Ir1 P1 C9 -54.5(3)
C25 Ir1 P1 C9 36.6(3)
C1 Ir1 P1 C9 -143.1(3)
C33 Ir1 P1 C9 124.7(3)
P2 Ir1 P1 C9 -141.4(3)
C39 Ir1 P2 C8 -114.1(3)
C25 Ir1 P2 C8 154.3(3)
C1 Ir1 P2 C8 -26.1(3)
C33 Ir1 P2 C8 65.9(3)
P1 Ir1 P2 C8 -27.8(3)
C39 Ir1 P2 C21 128.0(3)
C25 Ir1 P2 C21 36.3(3)
C1 Ir1 P2 C21 -144.0(3)
C33 Ir1 P2 C21 -52.0(3)
P1 Ir1 P2 C21 -145.7(3)
C39 Ir1 P2 C17 -5.5(3)
C25 Ir1 P2 C17 -97.1(3)
C1 Ir1 P2 C17 82.5(3)
C33 Ir1 P2 C17 174.5(3)
P1 Ir1 P2 C17 80.8(3)
C39 Ir1 C1 C2 -65.4(5)
C25 Ir1 C1 C2 -132(17)
C33 Ir1 C1 C2 112.2(5)
P2 Ir1 C1 C2 -156.9(5)
P1 Ir1 C1 C2 22.5(4)
C39 Ir1 C1 C6 110.3(5)
C25 Ir1 C1 C6 44(17)
C33 Ir1 C1 C6 -72.1(5)
P2 Ir1 C1 C6 18.8(4)
P1 Ir1 C1 C6 -161.8(5)
C6 C1 C2 C3 0.7(9)
Ir1 C1 C2 C3 176.5(4)
C6 C1 C2 C7 -176.7(5)
Ir1 C1 C2 C7 -1.0(8)
C1 C2 C3 C4 0.1(9)
C7 C2 C3 C4 177.5(6)
C2 C3 C4 C5 -0.5(10)
C3 C4 C5 C6 0.1(10)
C4 C5 C6 C1 0.8(9)
C4 C5 C6 C8 -175.6(6)
C2 C1 C6 C5 -1.2(9)
Ir1 C1 C6 C5 -176.9(4)
C2 C1 C6 C8 175.3(5)
Ir1 C1 C6 C8 -0.4(8)
C1 C2 C7 P1 -29.3(7)
C3 C2 C7 P1 153.3(5)
C13 P1 C7 C2 -88.1(5)
C9 P1 C7 C2 159.0(4)
Ir1 P1 C7 C2 38.8(4)
C5 C6 C8 P2 151.4(5)
C1 C6 C8 P2 -24.9(7)
C21 P2 C8 C6 162.0(4)
C17 P2 C8 C6 -84.6(4)
Ir1 P2 C8 C6 33.5(4)
C7 P1 C9 C12 -82.2(5)
C13 P1 C9 C12 169.5(5)
Ir1 P1 C9 C12 24.3(5)
C7 P1 C9 C10 37.1(5)
C13 P1 C9 C10 -71.2(5)
Ir1 P1 C9 C10 143.6(4)
C7 P1 C9 C11 161.1(5)
C13 P1 C9 C11 52.8(5)
Ir1 P1 C9 C11 -92.4(5)
C7 P1 C13 C14 -72.1(5)
C9 P1 C13 C14 40.1(6)
Ir1 P1 C13 C14 -178.1(4)
C7 P1 C13 C16 45.2(5)
C9 P1 C13 C16 157.4(5)
Ir1 P1 C13 C16 -60.8(5)
C7 P1 C13 C15 164.8(5)
C9 P1 C13 C15 -83.0(5)
Ir1 P1 C13 C15 58.8(6)
C8 P2 C17 C20 47.7(5)
C21 P2 C17 C20 160.9(5)
Ir1 P2 C17 C20 -59.1(5)
C8 P2 C17 C18 -70.5(5)
C21 P2 C17 C18 42.7(6)
Ir1 P2 C17 C18 -177.4(4)
C8 P2 C17 C19 169.7(5)
C21 P2 C17 C19 -77.1(5)
Ir1 P2 C17 C19 62.8(5)
C8 P2 C21 C23 160.3(4)
C17 P2 C21 C23 50.6(5)
Ir1 P2 C21 C23 -85.6(5)
C8 P2 C21 C22 35.0(5)
C17 P2 C21 C22 -74.8(5)
Ir1 P2 C21 C22 149.0(4)
C8 P2 C21 C24 -83.2(5)
C17 P2 C21 C24 167.0(5)
Ir1 P2 C21 C24 30.9(6)
C39 Ir1 C25 C26 63(11)
C1 Ir1 C25 C26 130(16)
C33 Ir1 C25 C26 -115(11)
P2 Ir1 C25 C26 154(11)
P1 Ir1 C25 C26 -25(11)
Ir1 C25 C26 C27 83(21)
C25 C26 C27 C32 93(17)
C25 C26 C27 C28 -89(17)
C32 C27 C28 C29 -1.4(9)
C26 C27 C28 C29 179.7(6)
C27 C28 C29 C30 0.6(10)
C28 C29 C30 C31 -0.8(11)
C29 C30 C31 C32 1.7(11)
C30 C31 C32 C27 -2.5(11)
C28 C27 C32 C31 2.3(10)
C26 C27 C32 C31 -178.8(6)
C39 Ir1 C33 C34 110(6)
C25 Ir1 C33 C34 -168.6(5)
C1 Ir1 C33 C34 10.6(5)
P2 Ir1 C33 C34 -70.1(5)
P1 Ir1 C33 C34 91.2(5)
C39 Ir1 C33 C38 -68(7)
C25 Ir1 C33 C38 13.2(5)
C1 Ir1 C33 C38 -167.5(5)
P2 Ir1 C33 C38 111.7(5)
P1 Ir1 C33 C38 -87.0(5)
C38 C33 C34 C35 -1.7(9)
Ir1 C33 C34 C35 -179.9(5)
C33 C34 C35 C36 1.1(10)
C34 C35 C36 C37 0.5(10)
C35 C36 C37 C38 -1.6(10)
C36 C37 C38 C33 1.0(10)
C34 C33 C38 C37 0.6(9)
Ir1 C33 C38 C37 178.9(4)
C25 Ir1 C39 O1 -152(11)
C1 Ir1 C39 O1 28(11)
C33 Ir1 C39 O1 -71(14)
P2 Ir1 C39 O1 109(11)
P1 Ir1 C39 O1 -52(11)
